data_7207069
loop_
_publ_author_name
'Aaker\"oy, Christer B.'
'Smith, Michelle M.'
'Desper, John'

_publ_section_title
;
 \a,\a&#x2032;,\a&#x2032;&#x2032;-Tris(hydroxyimino)-1,3,5-benzenetriacetonitrile:
 A three-fold symmetric, versatile and practical supramolecular building
 block
;
_journal_issue 1
_journal_name_full CrystEngComm
_journal_page_first 71
_journal_paper_doi 10.1039/c1ce05919j
_journal_volume 14
_journal_year 2012
_chemical_formula_moiety
;
(C12 H6 N6 O3)2 (C12 H12 N2)3 (C2 H3 N)2.25
;
_chemical_formula_sum 'C64.5 H54.75 N20.25 O6'
_chemical_formula_weight 1209.54
_chemical_name_common 'MS 9-37 1,3,5-tri(C(CN)=NOH)benzene, 1,4-di(4-pyridyl)ethane'
_chemical_name_systematic
;
MS 9-37 1,3,5-tri(C(CN)=NOH)benzene, 1,4-di(4-pyridyl)ethane
;
_space_group_IT_number 2
_symmetry_cell_setting triclinic
_symmetry_space_group_name_Hall '-P 1'
_symmetry_space_group_name_H-M 'P -1'
_atom_sites_solution_hydrogens geom
_atom_sites_solution_primary direct
_atom_sites_solution_secondary difmap
_audit_creation_method SHELXL-97
_cell_angle_alpha 88.010(10)
_cell_angle_beta 82.742(10)
_cell_angle_gamma 70.891(10)
_cell_formula_units_Z 2
_cell_length_a 11.310(2)
_cell_length_b 17.162(3)
_cell_length_c 17.335(3)
_cell_measurement_reflns_used 9959
_cell_measurement_temperature 120(2)
_cell_measurement_theta_max 26.08
_cell_measurement_theta_min 2.37
_cell_volume 3153.8(10)
_computing_cell_refinement 'Bruker SMART'
_computing_data_collection 'Bruker SMART'
_computing_data_reduction 'Bruker SAINT'
_computing_molecular_graphics 'Bruker SHELXTL'
_computing_publication_material 'Bruker SHELXTL'
_computing_structure_refinement 'SHELXL-97 (Sheldrick, 1997)'
_computing_structure_solution 'SHELXS-97 (Sheldrick, 1990)'
_diffrn_ambient_temperature 120(2)
_diffrn_measured_fraction_theta_full 0.992
_diffrn_measured_fraction_theta_max 0.967
_diffrn_measurement_device_type 'CCD area detector'
_diffrn_measurement_method 'phi and omega scans'
_diffrn_radiation_monochromator graphite
_diffrn_radiation_source 'fine-focus sealed tube'
_diffrn_radiation_type MoK\a
_diffrn_radiation_wavelength 0.71073
_diffrn_reflns_av_R_equivalents 0.0000
_diffrn_reflns_av_sigmaI/netI 0.0679
_diffrn_reflns_limit_h_max 15
_diffrn_reflns_limit_h_min -15
_diffrn_reflns_limit_k_max 23
_diffrn_reflns_limit_k_min -23
_diffrn_reflns_limit_l_max 23
_diffrn_reflns_limit_l_min -23
_diffrn_reflns_number 69025
_diffrn_reflns_theta_full 25.00
_diffrn_reflns_theta_max 29.35
_diffrn_reflns_theta_min 1.92
_exptl_absorpt_coefficient_mu 0.087
_exptl_absorpt_correction_type none
_exptl_crystal_colour colourless
_exptl_crystal_density_diffrn 1.274
_exptl_crystal_density_method 'not measured'
_exptl_crystal_description plate
_exptl_crystal_F_000 1263
_exptl_crystal_size_max 0.30
_exptl_crystal_size_mid 0.20
_exptl_crystal_size_min 0.06
_refine_diff_density_max 1.086
_refine_diff_density_min -0.502
_refine_diff_density_rms 0.101
_refine_ls_extinction_method none
_refine_ls_goodness_of_fit_ref 1.404
_refine_ls_hydrogen_treatment constr
_refine_ls_matrix_type full
_refine_ls_number_parameters 896
_refine_ls_number_reflns 69025
_refine_ls_number_restraints 441
_refine_ls_restrained_S_all 1.433
_refine_ls_R_factor_all 0.1118
_refine_ls_R_factor_gt 0.0795
_refine_ls_shift/su_max 0.009
_refine_ls_shift/su_mean 0.000
_refine_ls_structure_factor_coef Fsqd
_refine_ls_weighting_details 'calc w=1/[\s^2^(Fo^2^)+(0.1000P)^2^+0.0000P] where P=(Fo^2^+2Fc^2^)/3'
_refine_ls_weighting_scheme calc
_refine_ls_wR_factor_gt 0.2227
_refine_ls_wR_factor_ref 0.2419
_reflns_number_gt 47925
_reflns_number_total 69025
_reflns_threshold_expression >2sigma(I)
_cod_data_source_file c1ce05919j.txt
_cod_data_source_block ms0801m
_cod_depositor_comments
;
The following automatic conversions were performed:

'_symmetry_cell_setting' value 'Triclinic' changed to 'triclinic'
according to /home/saulius/struct/CIF-dictionaries/cif_core.dic
dictionary named 'cif_core.dic' version 2.4.1 from 2010-06-29.

Automatic conversion script
Id: cif_fix_values 1715 2011-07-08 13:25:40Z adriana 
;
_cod_original_cell_volume 3153.8(11)
_cod_original_sg_symbol_H-M P-1
_cod_original_formula_sum 'C64.50 H54.75 N20.25 O6'
_cod_database_code 7207069

loop_
_symmetry_equiv_pos_as_xyz
'x, y, z'
'-x, -y, -z'

loop_
_atom_site_label
_atom_site_type_symbol
_atom_site_fract_x
_atom_site_fract_y
_atom_site_fract_z
_atom_site_U_iso_or_equiv
_atom_site_adp_type
_atom_site_occupancy
_atom_site_symmetry_multiplicity
_atom_site_calc_flag
_atom_site_refinement_flags
_atom_site_disorder_assembly
_atom_site_disorder_group
N61 N 1.2604(3) 0.00839(17) 0.73653(17) 0.1054(7) Uani 0.75 1 d PD . .
C61 C 1.2026(4) -0.0372(2) 0.7101(2) 0.1054(7) Uani 0.75 1 d PD . .
C62 C 1.1581(4) -0.0950(2) 0.6883(2) 0.1054(7) Uani 0.75 1 d PD . .
H62A H 1.0799 -0.0687 0.6653 0.158 Uiso 0.75 1 calc PR . .
H62B H 1.1411 -0.1270 0.7338 0.158 Uiso 0.75 1 calc PR . .
H62C H 1.2206 -0.1318 0.6499 0.158 Uiso 0.75 1 calc PR . .
N71A N 0.7085(6) 0.1276(3) 0.7609(4) 0.1148(8) Uiso 0.419(2) 1 d PD A 1
C71A C 0.7775(7) 0.0645(4) 0.7146(4) 0.1148(8) Uiso 0.419(2) 1 d PD A 1
C72A C 0.8793(7) 0.0039(4) 0.6900(4) 0.1148(8) Uiso 0.419(2) 1 d PD A 1
H72A H 0.9537 0.0163 0.7020 0.172 Uiso 0.419(2) 1 calc PR A 1
H72B H 0.8841 -0.0028 0.6337 0.172 Uiso 0.419(2) 1 calc PR A 1
H72C H 0.8766 -0.0472 0.7160 0.172 Uiso 0.419(2) 1 calc PR A 1
N71B N 0.6882(5) 0.1225(3) 0.7154(3) 0.1148(8) Uiso 0.581(2) 1 d PD A 2
C71B C 0.6685(6) 0.0595(3) 0.7555(3) 0.1148(8) Uiso 0.581(2) 1 d PD A 2
C72B C 0.6285(6) 0.0011(3) 0.7861(3) 0.1148(8) Uiso 0.581(2) 1 d PD A 2
H72D H 0.5678 0.0224 0.8322 0.172 Uiso 0.581(2) 1 calc PR A 2
H72E H 0.7000 -0.0446 0.8011 0.172 Uiso 0.581(2) 1 calc PR A 2
H72F H 0.5874 -0.0186 0.7481 0.172 Uiso 0.581(2) 1 calc PR A 2
N81 N 1.5036(6) -0.0395(3) 0.9453(4) 0.1452(17) Uani 0.50 1 d PD B -1
C81 C 1.4731(7) -0.0527(3) 0.8766(4) 0.1452(17) Uani 0.50 1 d PD B -1
C82 C 1.4225(7) -0.0845(3) 0.8264(4) 0.1452(17) Uani 0.50 1 d PD B -1
H82A H 1.3304 -0.0629 0.8373 0.218 Uiso 0.50 1 calc PR B -1
H82B H 1.4509 -0.1447 0.8313 0.218 Uiso 0.50 1 calc PR B -1
H82C H 1.4486 -0.0696 0.7735 0.218 Uiso 0.50 1 calc PR B -1
C11_1 C 0.44854(17) 0.58119(10) 0.61399(8) 0.0338(4) Uani 1 1 d . . .
C12_1 C 0.39778(17) 0.52587(10) 0.58505(8) 0.0334(4) Uani 1 1 d . . .
H12A_1 H 0.3240 0.5460 0.5597 0.040 Uiso 1 1 calc R . .
C13_1 C 0.45475(17) 0.44123(10) 0.59311(8) 0.0326(4) Uani 1 1 d . . .
C14_1 C 0.56197(17) 0.41211(10) 0.63083(8) 0.0324(4) Uani 1 1 d . . .
H14A_1 H 0.6022 0.3544 0.6356 0.039 Uiso 1 1 calc R . .
C15_1 C 0.61042(17) 0.46715(10) 0.66163(8) 0.0341(4) Uani 1 1 d . . .
C16_1 C 0.55421(18) 0.55163(10) 0.65221(9) 0.0367(4) Uani 1 1 d . . .
H16A_1 H 0.5888 0.5891 0.6722 0.044 Uiso 1 1 calc R . .
C21_1 C 0.38820(19) 0.67031(10) 0.60231(9) 0.0398(4) Uani 1 1 d . . .
N21_1 N 0.29451(16) 0.69231(8) 0.56011(8) 0.0471(4) Uani 1 1 d . . .
O21_1 O 0.24484(15) 0.77512(7) 0.55336(7) 0.0581(4) Uani 1 1 d . . .
H21_1 H 0.1876 0.7863 0.5242 0.070 Uiso 1 1 calc R . .
C22_1 C 0.4356(2) 0.72820(12) 0.63605(11) 0.0508(5) Uani 1 1 d . . .
N22_1 N 0.4743(2) 0.77294(11) 0.66327(11) 0.0749(6) Uani 1 1 d . . .
C23_1 C 0.39754(17) 0.38403(10) 0.56336(8) 0.0333(4) Uani 1 1 d . . .
N23_1 N 0.45047(15) 0.30560(8) 0.56699(7) 0.0408(4) Uani 1 1 d . . .
O23_1 O 0.38365(13) 0.26266(7) 0.53891(7) 0.0517(3) Uani 1 1 d . . .
H23_1 H 0.4213 0.2119 0.5429 0.062 Uiso 1 1 calc R . .
C24_1 C 0.2799(2) 0.41915(11) 0.53202(10) 0.0395(4) Uani 1 1 d . . .
N24_1 N 0.18733(19) 0.45060(10) 0.50671(9) 0.0560(5) Uani 1 1 d . . .
C25_1 C 0.71752(17) 0.43755(11) 0.70699(9) 0.0360(4) Uani 1 1 d . . .
N25_1 N 0.76047(15) 0.49070(9) 0.73405(7) 0.0413(4) Uani 1 1 d . . .
O25_1 O 0.85655(12) 0.45637(8) 0.77786(6) 0.0476(3) Uani 1 1 d . . .
H25_1 H 0.8690 0.4936 0.8026 0.057 Uiso 1 1 calc R . .
C26_1 C 0.76231(18) 0.35066(12) 0.72537(9) 0.0393(4) Uani 1 1 d . . .
N26_1 N 0.79189(16) 0.28252(11) 0.74081(8) 0.0495(4) Uani 1 1 d . . .
N31_1 N 0.08348(16) 0.76756(10) 0.46108(8) 0.0499(4) Uani 1 1 d . . .
C32_1 C 0.0273(2) 0.83194(12) 0.41756(10) 0.0555(6) Uani 1 1 d . . .
H32A_1 H 0.0430 0.8824 0.4231 0.067 Uiso 1 1 calc R . .
C33_1 C -0.0515(2) 0.82761(11) 0.36563(10) 0.0494(5) Uani 1 1 d . . .
H33A_1 H -0.0884 0.8745 0.3354 0.059 Uiso 1 1 calc R . .
C34_1 C -0.07856(19) 0.75500(11) 0.35641(9) 0.0426(5) Uani 1 1 d . . .
C35_1 C -0.0213(2) 0.68903(11) 0.40268(10) 0.0486(5) Uani 1 1 d . . .
H35A_1 H -0.0369 0.6382 0.3995 0.058 Uiso 1 1 calc R . .
C36_1 C 0.0585(2) 0.69793(12) 0.45335(10) 0.0496(5) Uani 1 1 d . . .
H36A_1 H 0.0975 0.6520 0.4842 0.059 Uiso 1 1 calc R . .
C37_1 C -0.1590(2) 0.74767(12) 0.29762(9) 0.0496(5) Uani 1 1 d . . .
H37A_1 H -0.2393 0.7942 0.3043 0.060 Uiso 1 1 calc R . .
H37B_1 H -0.1791 0.6958 0.3063 0.060 Uiso 1 1 calc R . .
N41A_1 N 0.5218(2) 0.10566(11) 0.55947(12) 0.0542(6) Uani 0.9043(19) 1 d PD C 1
C42A_1 C 0.4749(2) 0.05121(13) 0.59713(12) 0.0533(6) Uani 0.9043(19) 1 d PD C 1
H42A_1 H 0.3900 0.0698 0.6210 0.064 Uiso 0.9043(19) 1 calc PR C 1
C43A_1 C 0.5439(3) -0.03072(13) 0.60290(13) 0.0566(7) Uani 0.9043(19) 1 d PD C 1
H43A_1 H 0.5074 -0.0667 0.6322 0.068 Uiso 0.9043(19) 1 calc PR C 1
C44A_1 C 0.6662(2) -0.06120(12) 0.56634(11) 0.0474(6) Uani 0.9043(19) 1 d PD C 1
C45A_1 C 0.7148(2) -0.00473(14) 0.52796(15) 0.0635(7) Uani 0.9043(19) 1 d PD C 1
H45A_1 H 0.7995 -0.0220 0.5037 0.076 Uiso 0.9043(19) 1 calc PR C 1
C46A_1 C 0.6417(3) 0.07605(16) 0.52476(16) 0.0679(9) Uani 0.9043(19) 1 d PD C 1
H46A_1 H 0.6770 0.1133 0.4966 0.082 Uiso 0.9043(19) 1 calc PR C 1
C47A_1 C 0.7407(3) -0.15092(13) 0.57084(13) 0.0598(7) Uani 0.9043(19) 1 d PD C 1
H47A_1 H 0.6830 -0.1837 0.5714 0.072 Uiso 0.9043(19) 1 calc PR C 1
H47B_1 H 0.8028 -0.1668 0.5237 0.072 Uiso 0.9043(19) 1 calc PR C 1
N41B_1 N 0.483(2) 0.1275(10) 0.5799(13) 0.0542(6) Uani 0.0957(19) 1 d PD C 2
C42B_1 C 0.4491(18) 0.0775(10) 0.6318(12) 0.0533(6) Uani 0.0957(19) 1 d PD C 2
H42B_1 H 0.3687 0.0970 0.6617 0.064 Uiso 0.0957(19) 1 calc PR C 2
C43B_1 C 0.5256(16) -0.0009(10) 0.6440(12) 0.0566(7) Uani 0.0957(19) 1 d PD C 2
H43B_1 H 0.4863 -0.0375 0.6695 0.068 Uiso 0.0957(19) 1 calc PR C 2
C44B_1 C 0.6502(15) -0.0311(9) 0.6236(11) 0.0474(6) Uani 0.0957(19) 1 d PD C 2
C45B_1 C 0.6947(17) 0.0228(11) 0.5830(14) 0.0635(7) Uani 0.0957(19) 1 d PD C 2
H45B_1 H 0.7826 0.0147 0.5742 0.076 Uiso 0.0957(19) 1 calc PR C 2
C46B_1 C 0.606(2) 0.0923(17) 0.553(2) 0.0679(9) Uani 0.0957(19) 1 d PD C 2
H46B_1 H 0.6373 0.1176 0.5092 0.082 Uiso 0.0957(19) 1 calc PR C 2
C47B_1 C 0.730(2) -0.1175(9) 0.6414(11) 0.0598(7) Uani 0.0957(19) 1 d PD C 2
H47C_1 H 0.7780 -0.1138 0.6841 0.072 Uiso 0.0957(19) 1 calc PR C 2
H47D_1 H 0.6715 -0.1478 0.6618 0.072 Uiso 0.0957(19) 1 calc PR C 2
N51A_1 N 0.8673(4) 0.5988(2) 0.8344(3) 0.0349(7) Uani 0.7525(19) 1 d PD D 1
C52A_1 C 0.9585(7) 0.6051(3) 0.8726(6) 0.0348(8) Uani 0.7525(19) 1 d PD D 1
H52A_1 H 1.0283 0.5573 0.8798 0.042 Uiso 0.7525(19) 1 calc PR D 1
C53A_1 C 0.9532(5) 0.6807(2) 0.9025(2) 0.0401(8) Uani 0.7525(19) 1 d PD D 1
H53A_1 H 1.0178 0.6840 0.9311 0.048 Uiso 0.7525(19) 1 calc PR D 1
C54A_1 C 0.8550(3) 0.75024(15) 0.89054(13) 0.0386(6) Uani 0.7525(19) 1 d PD D 1
C55A_1 C 0.7631(3) 0.74364(18) 0.85065(14) 0.0416(7) Uani 0.7525(19) 1 d PD D 1
H55A_1 H 0.6943 0.7911 0.8412 0.050 Uiso 0.7525(19) 1 calc PR D 1
C56A_1 C 0.7707(5) 0.6676(3) 0.8241(3) 0.0429(9) Uani 0.7525(19) 1 d PD D 1
H56A_1 H 0.7049 0.6634 0.7972 0.052 Uiso 0.7525(19) 1 calc PR D 1
C57A_1 C 0.8519(3) 0.83415(15) 0.92210(15) 0.0563(8) Uani 0.7525(19) 1 d PD D 1
H57A_1 H 0.7634 0.8680 0.9387 0.068 Uiso 0.7525(19) 1 calc PR D 1
H57B_1 H 0.8982 0.8248 0.9682 0.068 Uiso 0.7525(19) 1 calc PR D 1
N51B_1 N 0.8590(16) 0.5794(7) 0.8274(9) 0.0349(7) Uani 0.2475(19) 1 d PD D 2
C52B_1 C 0.938(2) 0.5991(11) 0.8673(19) 0.0348(8) Uani 0.2475(19) 1 d PD D 2
H52B_1 H 0.9952 0.5532 0.8899 0.042 Uiso 0.2475(19) 1 calc PR D 2
C53B_1 C 0.9537(17) 0.6741(8) 0.8823(9) 0.0401(8) Uani 0.2475(19) 1 d PD D 2
H53B_1 H 1.0210 0.6771 0.9085 0.048 Uiso 0.2475(19) 1 calc PR D 2
C54B_1 C 0.8664(10) 0.7436(5) 0.8570(4) 0.0386(6) Uani 0.2475(19) 1 d PD D 2
C55B_1 C 0.7767(10) 0.7293(7) 0.8210(5) 0.0416(7) Uani 0.2475(19) 1 d PD D 2
H55B_1 H 0.7124 0.7755 0.8042 0.050 Uiso 0.2475(19) 1 calc PR D 2
C56B_1 C 0.7727(19) 0.6518(9) 0.8071(10) 0.0429(9) Uani 0.2475(19) 1 d PD D 2
H56B_1 H 0.7052 0.6482 0.7815 0.052 Uiso 0.2475(19) 1 calc PR D 2
C57B_1 C 0.8599(10) 0.8329(5) 0.8693(5) 0.0563(8) Uani 0.2475(19) 1 d PD D 2
H57C_1 H 0.8980 0.8515 0.8207 0.068 Uiso 0.2475(19) 1 calc PR D 2
H57D_1 H 0.7699 0.8672 0.8773 0.068 Uiso 0.2475(19) 1 calc PR D 2
C11_2 C 0.47116(17) 0.58252(9) 0.89082(8) 0.0332(4) Uani 1 1 d . . .
C12_2 C 0.39822(17) 0.55129(10) 0.85210(8) 0.0349(4) Uani 1 1 d . . .
H12A_2 H 0.3245 0.5875 0.8333 0.042 Uiso 1 1 calc R . .
C13_2 C 0.43218(17) 0.46527(10) 0.83991(8) 0.0323(4) Uani 1 1 d . . .
C14_2 C 0.53690(17) 0.41331(10) 0.86913(8) 0.0332(4) Uani 1 1 d . . .
H14A_2 H 0.5583 0.3554 0.8630 0.040 Uiso 1 1 calc R . .
C15_2 C 0.61202(16) 0.44501(9) 0.90778(8) 0.0301(4) Uani 1 1 d . . .
C16_2 C 0.58003(16) 0.52934(9) 0.91780(8) 0.0324(4) Uani 1 1 d . . .
H16A_2 H 0.6323 0.5511 0.9431 0.039 Uiso 1 1 calc R . .
C21_2 C 0.43964(18) 0.67184(10) 0.90537(10) 0.0401(4) Uani 1 1 d . . .
N21_2 N 0.50810(16) 0.69483(8) 0.95029(8) 0.0483(4) Uani 1 1 d . . .
O21_2 O 0.47223(14) 0.77783(7) 0.95947(8) 0.0595(4) Uani 1 1 d . . .
H21_2 H 0.5194 0.7895 0.9876 0.071 Uiso 1 1 calc R . .
C22_2 C 0.3340(2) 0.72852(12) 0.87250(11) 0.0498(5) Uani 1 1 d . . .
N22_2 N 0.2514(2) 0.77249(11) 0.84523(11) 0.0736(6) Uani 1 1 d . . .
C23_2 C 0.35802(17) 0.43324(10) 0.79270(9) 0.0351(4) Uani 1 1 d . . .
N23_2 N 0.26096(15) 0.48423(9) 0.76633(7) 0.0393(4) Uani 1 1 d . . .
O23_2 O 0.20449(12) 0.44686(7) 0.72117(6) 0.0462(3) Uani 1 1 d . . .
H23_2 H 0.1445 0.4827 0.7030 0.055 Uiso 1 1 calc R . .
C24_2 C 0.40361(18) 0.34602(12) 0.77245(9) 0.0392(4) Uani 1 1 d . . .
N24_2 N 0.44315(17) 0.27794(10) 0.75625(8) 0.0505(4) Uani 1 1 d . . .
C25_2 C 0.72717(17) 0.39135(10) 0.93626(8) 0.0332(4) Uani 1 1 d . . .
N25_2 N 0.75968(15) 0.31218(8) 0.93115(7) 0.0387(4) Uani 1 1 d . . .
O25_2 O 0.87001(13) 0.27407(7) 0.95980(6) 0.0486(3) Uani 1 1 d . . .
H25_2 H 0.8947 0.2236 0.9484 0.058 Uiso 1 1 calc R . .
C26_2 C 0.80424(19) 0.43079(10) 0.96991(10) 0.0404(4) Uani 1 1 d . . .
N26_2 N 0.85934(18) 0.46600(10) 0.99694(9) 0.0567(5) Uani 1 1 d . . .
N31_2 N -0.35871(16) 0.77028(9) 0.05150(8) 0.0493(4) Uani 1 1 d . . .
C32_2 C -0.2635(2) 0.69963(11) 0.05729(10) 0.0480(5) Uani 1 1 d . . .
H32A_2 H -0.2570 0.6543 0.0252 0.058 Uiso 1 1 calc R . .
C33_2 C -0.1759(2) 0.68999(11) 0.10695(10) 0.0457(5) Uani 1 1 d . . .
H33A_2 H -0.1103 0.6388 0.1091 0.055 Uiso 1 1 calc R . .
C34_2 C -0.18255(19) 0.75538(11) 0.15477(10) 0.0439(5) Uani 1 1 d . . .
C35_2 C -0.2796(2) 0.82786(11) 0.14809(10) 0.0501(5) Uani 1 1 d . . .
H35A_2 H -0.2878 0.8744 0.1790 0.060 Uiso 1 1 calc R . .
C36_2 C -0.3638(2) 0.83263(11) 0.09723(10) 0.0514(5) Uani 1 1 d . . .
H36A_2 H -0.4301 0.8833 0.0940 0.062 Uiso 1 1 calc R . .
C37_2 C -0.0950(2) 0.74791(12) 0.21434(10) 0.0517(5) Uani 1 1 d . . .
H37A_2 H -0.0612 0.7945 0.2086 0.062 Uiso 1 1 calc R . .
H37B_2 H -0.0230 0.6962 0.2048 0.062 Uiso 1 1 calc R . .
N41A_2 N 1.0509(5) -0.4160(2) 0.6702(3) 0.0366(8) Uani 0.859(4) 1 d PD C 1
C42A_2 C 1.0740(4) -0.3506(2) 0.6937(2) 0.0434(8) Uani 0.859(4) 1 d PD C 1
H42A_2 H 1.1465 -0.3590 0.7194 0.052 Uiso 0.859(4) 1 calc PR C 1
C43A_2 C 0.9991(3) -0.27164(15) 0.68284(15) 0.0469(7) Uani 0.859(4) 1 d PD C 1
H43A_2 H 1.0203 -0.2264 0.6998 0.056 Uiso 0.859(4) 1 calc PR C 1
C44A_2 C 0.8928(3) -0.25843(14) 0.64730(14) 0.0459(7) Uani 0.859(4) 1 d PD C 1
C45A_2 C 0.8702(4) -0.32781(18) 0.62137(17) 0.0419(8) Uani 0.859(4) 1 d PD C 1
H45A_2 H 0.7992 -0.3218 0.5948 0.050 Uiso 0.859(4) 1 calc PR C 1
C46A_2 C 0.9507(3) -0.40379(18) 0.63447(16) 0.0341(7) Uani 0.859(4) 1 d PD C 1
H46A_2 H 0.9338 -0.4505 0.6170 0.041 Uiso 0.859(4) 1 calc PR C 1
C47A_2 C 0.8066(3) -0.17099(13) 0.63880(17) 0.0787(11) Uani 0.859(4) 1 d PD C 1
H47A_2 H 0.7427 -0.1577 0.6852 0.094 Uiso 0.859(4) 1 calc PR C 1
H47B_2 H 0.8575 -0.1339 0.6399 0.094 Uiso 0.859(4) 1 calc PR C 1
N41B_2 N 1.059(3) -0.4078(14) 0.660(2) 0.0366(8) Uani 0.141(4) 1 d PD C 2
C42B_2 C 1.071(3) -0.3365(13) 0.6780(18) 0.0434(8) Uani 0.141(4) 1 d PD C 2
H42B_2 H 1.1318 -0.3364 0.7113 0.052 Uiso 0.141(4) 1 calc PR C 2
C43B_2 C 0.9990(15) -0.2626(9) 0.6497(9) 0.0469(7) Uani 0.141(4) 1 d PD C 2
H43B_2 H 1.0260 -0.2162 0.6545 0.056 Uiso 0.141(4) 1 calc PR C 2
C44B_2 C 0.8925(15) -0.2499(8) 0.6157(9) 0.0459(7) Uani 0.141(4) 1 d PD C 2
C45B_2 C 0.874(3) -0.3231(11) 0.6024(16) 0.0419(8) Uani 0.141(4) 1 d PD C 2
H45B_2 H 0.7995 -0.3235 0.5827 0.050 Uiso 0.141(4) 1 calc PR C 2
C46B_2 C 0.963(2) -0.3949(12) 0.6179(13) 0.0341(7) Uani 0.141(4) 1 d PD C 2
H46B_2 H 0.9572 -0.4430 0.5955 0.041 Uiso 0.141(4) 1 calc PR C 2
C47B_2 C 0.812(2) -0.1643(8) 0.5841(13) 0.0787(11) Uani 0.141(4) 1 d PD C 2
H47C_2 H 0.8697 -0.1345 0.5610 0.094 Uiso 0.141(4) 1 calc PR C 2
H47D_2 H 0.7657 -0.1736 0.5427 0.094 Uiso 0.141(4) 1 calc PR C 2
N51A_2 N 0.9069(3) 1.1187(3) 0.9350(2) 0.0461(9) Uani 0.7525(19) 1 d PD D 1
C52A_2 C 0.8012(5) 1.1015(2) 0.9384(3) 0.0713(13) Uani 0.7525(19) 1 d PD D 1
H52A_2 H 0.7241 1.1436 0.9546 0.086 Uiso 0.7525(19) 1 calc PR D 1
C53A_2 C 0.7976(3) 1.02246(17) 0.9187(2) 0.0701(10) Uani 0.7525(19) 1 d PD D 1
H53A_2 H 0.7206 1.0106 0.9257 0.084 Uiso 0.7525(19) 1 calc PR D 1
C54A_2 C 0.9101(3) 0.96292(14) 0.88898(14) 0.0418(6) Uani 0.7525(19) 1 d PD D 1
C55A_2 C 1.0182(4) 0.9823(2) 0.8857(3) 0.0504(8) Uani 0.7525(19) 1 d PD D 1
H55A_2 H 1.0971 0.9428 0.8676 0.061 Uiso 0.7525(19) 1 calc PR D 1
C56A_2 C 1.0123(3) 1.06024(19) 0.90911(15) 0.0470(8) Uani 0.7525(19) 1 d PD D 1
H56A_2 H 1.0890 1.0722 0.9063 0.056 Uiso 0.7525(19) 1 calc PR D 1
C57A_2 C 0.9095(3) 0.87989(14) 0.86232(14) 0.0486(7) Uani 0.7525(19) 1 d PD D 1
H57A_2 H 0.8631 0.8884 0.8163 0.058 Uiso 0.7525(19) 1 calc PR D 1
H57B_2 H 0.9976 0.8452 0.8456 0.058 Uiso 0.7525(19) 1 calc PR D 1
N51B_2 N 0.8760(14) 1.1133(9) 0.9261(9) 0.0461(9) Uani 0.2475(19) 1 d PD D 2
C52B_2 C 0.7950(16) 1.0816(7) 0.9676(10) 0.0713(13) Uani 0.2475(19) 1 d PD D 2
H52B_2 H 0.7258 1.1198 0.9979 0.086 Uiso 0.2475(19) 1 calc PR D 2
C53B_2 C 0.7996(9) 0.9978(5) 0.9721(6) 0.0701(10) Uani 0.2475(19) 1 d PD D 2
H53B_2 H 0.7319 0.9824 0.9987 0.084 Uiso 0.2475(19) 1 calc PR D 2
C54B_2 C 0.9049(7) 0.9404(4) 0.9368(5) 0.0418(6) Uani 0.2475(19) 1 d PD D 2
C55B_2 C 0.9932(16) 0.9714(8) 0.9021(12) 0.0504(8) Uani 0.2475(19) 1 d PD D 2
H55B_2 H 1.0737 0.9326 0.8859 0.061 Uiso 0.2475(19) 1 calc PR D 2
C56B_2 C 0.9796(11) 1.0554(7) 0.8872(6) 0.0470(8) Uani 0.2475(19) 1 d PD D 2
H56B_2 H 1.0391 1.0711 0.8519 0.056 Uiso 0.2475(19) 1 calc PR D 2
C57B_2 C 0.9216(9) 0.8503(4) 0.9347(5) 0.0486(7) Uani 0.2475(19) 1 d PD D 2
H57C_2 H 1.0126 0.8180 0.9275 0.058 Uiso 0.2475(19) 1 calc PR D 2
H57D_2 H 0.8836 0.8338 0.9845 0.058 Uiso 0.2475(19) 1 calc PR D 2

loop_
_atom_site_aniso_label
_atom_site_aniso_U_11
_atom_site_aniso_U_22
_atom_site_aniso_U_33
_atom_site_aniso_U_23
_atom_site_aniso_U_13
_atom_site_aniso_U_12
N61 0.110(2) 0.0848(16) 0.1126(15) -0.0231(12) 0.0141(13) -0.0269(13)
C61 0.110(2) 0.0848(16) 0.1126(15) -0.0231(12) 0.0141(13) -0.0269(13)
C62 0.110(2) 0.0848(16) 0.1126(15) -0.0231(12) 0.0141(13) -0.0269(13)
N81 0.145(4) 0.0551(19) 0.236(5) 0.060(3) -0.076(4) -0.0200(19)
C81 0.145(4) 0.0551(19) 0.236(5) 0.060(3) -0.076(4) -0.0200(19)
C82 0.145(4) 0.0551(19) 0.236(5) 0.060(3) -0.076(4) -0.0200(19)
C11_1 0.0404(12) 0.0350(9) 0.0297(8) 0.0010(7) 0.0024(8) -0.0199(8)
C12_1 0.0346(11) 0.0388(10) 0.0281(8) -0.0001(7) -0.0008(7) -0.0150(8)
C13_1 0.0402(12) 0.0347(9) 0.0258(8) 0.0000(6) 0.0006(8) -0.0179(8)
C14_1 0.0357(11) 0.0335(9) 0.0297(8) -0.0019(7) 0.0012(7) -0.0152(8)
C15_1 0.0361(11) 0.0403(10) 0.0307(8) 0.0008(7) -0.0001(8) -0.0203(9)
C16_1 0.0435(12) 0.0400(10) 0.0337(9) -0.0022(7) -0.0005(8) -0.0244(9)
C21_1 0.0491(13) 0.0381(10) 0.0378(9) 0.0021(7) -0.0004(9) -0.0238(9)
N21_1 0.0493(11) 0.0304(8) 0.0518(9) 0.0155(6) 0.0072(8) -0.0062(7)
O21_1 0.0720(11) 0.0454(8) 0.0629(8) 0.0067(6) -0.0165(7) -0.0246(7)
C22_1 0.0544(15) 0.0387(11) 0.0624(12) -0.0010(9) 0.0006(10) -0.0219(10)
N22_1 0.0867(17) 0.0539(11) 0.0955(14) -0.0087(10) -0.0099(12) -0.0378(11)
C23_1 0.0385(12) 0.0346(10) 0.0290(8) -0.0031(7) -0.0043(8) -0.0143(8)
N23_1 0.0580(11) 0.0334(8) 0.0383(7) -0.0072(6) -0.0021(7) -0.0256(8)
O23_1 0.0640(10) 0.0360(7) 0.0609(8) -0.0026(6) -0.0172(7) -0.0205(7)
C24_1 0.0452(14) 0.0371(10) 0.0402(9) -0.0092(7) -0.0044(9) -0.0182(10)
N24_1 0.0572(13) 0.0534(10) 0.0607(10) -0.0080(8) -0.0187(9) -0.0174(10)
C25_1 0.0348(12) 0.0451(10) 0.0324(8) -0.0011(7) -0.0009(8) -0.0200(9)
N25_1 0.0435(11) 0.0531(9) 0.0335(7) 0.0023(6) -0.0056(7) -0.0241(8)
O25_1 0.0457(9) 0.0569(8) 0.0492(7) -0.0027(6) -0.0135(6) -0.0256(7)
C26_1 0.0331(12) 0.0474(12) 0.0379(9) -0.0058(8) -0.0013(8) -0.0142(9)
N26_1 0.0419(11) 0.0543(10) 0.0503(9) -0.0047(7) -0.0056(8) -0.0127(9)
N31_1 0.0574(12) 0.0472(10) 0.0452(8) 0.0046(7) -0.0047(8) -0.0181(9)
C32_1 0.0792(17) 0.0439(11) 0.0467(11) -0.0012(9) -0.0137(11) -0.0223(11)
C33_1 0.0568(15) 0.0406(11) 0.0436(10) 0.0020(8) -0.0076(10) -0.0056(10)
C34_1 0.0445(13) 0.0437(11) 0.0384(9) -0.0059(8) 0.0026(8) -0.0150(9)
C35_1 0.0535(14) 0.0435(11) 0.0505(11) 0.0032(8) 0.0025(10) -0.0213(10)
C36_1 0.0552(15) 0.0450(11) 0.0450(10) 0.0093(8) -0.0004(10) -0.0147(10)
C37_1 0.0451(13) 0.0567(12) 0.0474(11) -0.0063(8) 0.0019(9) -0.0192(10)
N41A_1 0.0716(19) 0.0311(11) 0.0583(14) -0.0055(9) -0.0030(12) -0.0156(12)
C42A_1 0.0671(17) 0.0390(13) 0.0469(13) -0.0030(9) 0.0083(12) -0.0134(12)
C43A_1 0.084(2) 0.0371(12) 0.0429(13) 0.0074(9) 0.0011(12) -0.0164(12)
C44A_1 0.0522(16) 0.0407(12) 0.0438(12) 0.0035(9) -0.0050(11) -0.0083(11)
C45A_1 0.0543(17) 0.0479(14) 0.0795(17) 0.0047(12) 0.0030(13) -0.0091(12)
C46A_1 0.071(2) 0.0526(17) 0.087(2) 0.0174(15) -0.0078(16) -0.0319(15)
C47A_1 0.067(2) 0.0454(13) 0.0551(14) 0.0001(10) -0.0133(14) -0.0007(13)
N41B_1 0.0716(19) 0.0311(11) 0.0583(14) -0.0055(9) -0.0030(12) -0.0156(12)
C42B_1 0.0671(17) 0.0390(13) 0.0469(13) -0.0030(9) 0.0083(12) -0.0134(12)
C43B_1 0.084(2) 0.0371(12) 0.0429(13) 0.0074(9) 0.0011(12) -0.0164(12)
C44B_1 0.0522(16) 0.0407(12) 0.0438(12) 0.0035(9) -0.0050(11) -0.0083(11)
C45B_1 0.0543(17) 0.0479(14) 0.0795(17) 0.0047(12) 0.0030(13) -0.0091(12)
C46B_1 0.071(2) 0.0526(17) 0.087(2) 0.0174(15) -0.0078(16) -0.0319(15)
C47B_1 0.067(2) 0.0454(13) 0.0551(14) 0.0001(10) -0.0133(14) -0.0007(13)
N51A_1 0.0451(14) 0.040(2) 0.0320(12) -0.0059(14) -0.0066(10) -0.0300(15)
C52A_1 0.038(3) 0.0383(14) 0.0370(16) -0.0023(11) -0.0115(16) -0.0217(12)
C53A_1 0.0573(15) 0.0441(13) 0.029(2) -0.0043(13) -0.0097(18) -0.0280(12)
C54A_1 0.0534(17) 0.0374(12) 0.0230(14) 0.0000(12) 0.0066(14) -0.0165(11)
C55A_1 0.0446(17) 0.0408(15) 0.0350(18) 0.0004(13) 0.0025(15) -0.0108(13)
C56A_1 0.0379(14) 0.064(2) 0.034(3) -0.0012(15) -0.0080(17) -0.0252(17)
C57A_1 0.079(2) 0.0464(14) 0.0410(14) -0.0021(13) 0.0042(16) -0.0214(14)
N51B_1 0.0451(14) 0.040(2) 0.0320(12) -0.0059(14) -0.0066(10) -0.0300(15)
C52B_1 0.038(3) 0.0383(14) 0.0370(16) -0.0023(11) -0.0115(16) -0.0217(12)
C53B_1 0.0573(15) 0.0441(13) 0.029(2) -0.0043(13) -0.0097(18) -0.0280(12)
C54B_1 0.0534(17) 0.0374(12) 0.0230(14) 0.0000(12) 0.0066(14) -0.0165(11)
C55B_1 0.0446(17) 0.0408(15) 0.0350(18) 0.0004(13) 0.0025(15) -0.0108(13)
C56B_1 0.0379(14) 0.064(2) 0.034(3) -0.0012(15) -0.0080(17) -0.0252(17)
C57B_1 0.079(2) 0.0464(14) 0.0410(14) -0.0021(13) 0.0042(16) -0.0214(14)
C11_2 0.0331(11) 0.0334(9) 0.0311(8) -0.0070(7) 0.0049(8) -0.0106(8)
C12_2 0.0291(11) 0.0398(10) 0.0300(8) -0.0005(7) 0.0023(7) -0.0055(8)
C13_2 0.0340(11) 0.0354(9) 0.0275(8) -0.0057(7) 0.0036(7) -0.0133(8)
C14_2 0.0344(11) 0.0295(9) 0.0319(8) -0.0029(6) 0.0030(7) -0.0077(8)
C15_2 0.0289(11) 0.0329(9) 0.0259(8) -0.0035(6) 0.0024(7) -0.0083(8)
C16_2 0.0317(11) 0.0342(9) 0.0298(8) -0.0039(6) 0.0005(7) -0.0097(8)
C21_2 0.0353(12) 0.0308(9) 0.0486(10) -0.0033(8) 0.0070(9) -0.0071(9)
N21_2 0.0575(12) 0.0343(9) 0.0538(9) -0.0210(7) 0.0180(8) -0.0230(8)
O21_2 0.0573(10) 0.0393(7) 0.0803(9) -0.0129(6) -0.0107(7) -0.0114(7)
C22_2 0.0445(14) 0.0362(11) 0.0646(12) -0.0064(9) 0.0045(11) -0.0110(10)
N22_2 0.0465(13) 0.0556(11) 0.1040(14) 0.0100(10) -0.0067(11) 0.0013(10)
C23_2 0.0320(11) 0.0376(10) 0.0332(8) 0.0007(7) 0.0006(8) -0.0096(8)
N23_2 0.0366(10) 0.0495(9) 0.0356(7) -0.0056(6) -0.0064(7) -0.0178(8)
O23_2 0.0396(8) 0.0508(7) 0.0484(7) -0.0043(6) -0.0135(6) -0.0114(6)
C24_2 0.0381(12) 0.0477(12) 0.0353(9) 0.0025(8) -0.0054(8) -0.0187(9)
N24_2 0.0566(12) 0.0446(10) 0.0521(9) -0.0034(7) -0.0041(8) -0.0194(9)
C25_2 0.0357(11) 0.0362(10) 0.0281(8) -0.0015(7) 0.0014(7) -0.0142(8)
N25_2 0.0405(10) 0.0354(8) 0.0368(7) -0.0006(6) -0.0027(7) -0.0082(7)
O25_2 0.0495(9) 0.0355(7) 0.0557(7) 0.0017(5) -0.0146(7) -0.0039(6)
C26_2 0.0416(13) 0.0345(10) 0.0426(10) 0.0054(7) -0.0077(9) -0.0086(9)
N26_2 0.0571(13) 0.0525(10) 0.0686(11) 0.0082(8) -0.0292(9) -0.0217(9)
N31_2 0.0528(12) 0.0481(10) 0.0474(9) -0.0078(7) -0.0062(8) -0.0161(9)
C32_2 0.0573(15) 0.0418(11) 0.0457(10) -0.0121(8) 0.0053(10) -0.0204(11)
C33_2 0.0434(13) 0.0449(11) 0.0443(10) -0.0044(8) 0.0037(9) -0.0112(9)
C34_2 0.0413(13) 0.0445(11) 0.0443(10) -0.0040(8) 0.0021(9) -0.0139(10)
C35_2 0.0639(16) 0.0403(11) 0.0504(11) -0.0074(8) -0.0144(10) -0.0194(11)
C36_2 0.0555(15) 0.0406(11) 0.0568(11) -0.0053(9) -0.0102(10) -0.0119(10)
C37_2 0.0453(14) 0.0600(12) 0.0507(11) -0.0049(9) -0.0054(10) -0.0179(10)
N41A_2 0.0353(13) 0.0434(12) 0.0333(19) -0.0026(9) -0.0008(13) -0.0168(9)
C42A_2 0.0442(13) 0.0501(17) 0.036(2) -0.0049(11) -0.0009(13) -0.0169(13)
C43A_2 0.0696(18) 0.0488(14) 0.0286(14) -0.0076(11) 0.0010(13) -0.0296(12)
C44A_2 0.0681(17) 0.0358(11) 0.0272(13) 0.0003(10) -0.0119(13) -0.0059(11)
C45A_2 0.0505(14) 0.0366(11) 0.036(2) -0.0013(10) -0.0129(15) -0.0075(10)
C46A_2 0.0427(16) 0.0364(12) 0.0255(17) 0.0021(9) 0.0002(12) -0.0178(10)
C47A_2 0.121(3) 0.0322(13) 0.0615(18) -0.0092(11) -0.0396(18) 0.0146(14)
N41B_2 0.0353(13) 0.0434(12) 0.0333(19) -0.0026(9) -0.0008(13) -0.0168(9)
C42B_2 0.0442(13) 0.0501(17) 0.036(2) -0.0049(11) -0.0009(13) -0.0169(13)
C43B_2 0.0696(18) 0.0488(14) 0.0286(14) -0.0076(11) 0.0010(13) -0.0296(12)
C44B_2 0.0681(17) 0.0358(11) 0.0272(13) 0.0003(10) -0.0119(13) -0.0059(11)
C45B_2 0.0505(14) 0.0366(11) 0.036(2) -0.0013(10) -0.0129(15) -0.0075(10)
C46B_2 0.0427(16) 0.0364(12) 0.0255(17) 0.0021(9) 0.0002(12) -0.0178(10)
C47B_2 0.121(3) 0.0322(13) 0.0615(18) -0.0092(11) -0.0396(18) 0.0146(14)
N51A_2 0.041(2) 0.0394(11) 0.0586(15) -0.0104(9) -0.0189(14) -0.0089(13)
C52A_2 0.0524(19) 0.035(2) 0.121(4) -0.025(2) -0.002(3) -0.0078(19)
C53A_2 0.0484(18) 0.0553(19) 0.108(3) -0.0269(18) 0.001(2) -0.0195(15)
C54A_2 0.0397(16) 0.0352(13) 0.0466(15) -0.0109(11) -0.0009(13) -0.0076(12)
C55A_2 0.044(2) 0.0341(16) 0.069(3) -0.0100(15) 0.0146(15) -0.0135(12)
C56A_2 0.051(2) 0.0450(13) 0.0465(19) -0.0075(13) -0.0154(13) -0.0140(14)
C57A_2 0.0470(17) 0.0373(13) 0.0613(14) -0.0084(11) 0.0076(13) -0.0178(12)
N51B_2 0.041(2) 0.0394(11) 0.0586(15) -0.0104(9) -0.0189(14) -0.0089(13)
C52B_2 0.0524(19) 0.035(2) 0.121(4) -0.025(2) -0.002(3) -0.0078(19)
C53B_2 0.0484(18) 0.0553(19) 0.108(3) -0.0269(18) 0.001(2) -0.0195(15)
C54B_2 0.0397(16) 0.0352(13) 0.0466(15) -0.0109(11) -0.0009(13) -0.0076(12)
C55B_2 0.044(2) 0.0341(16) 0.069(3) -0.0100(15) 0.0146(15) -0.0135(12)
C56B_2 0.051(2) 0.0450(13) 0.0465(19) -0.0075(13) -0.0154(13) -0.0140(14)
C57B_2 0.0470(17) 0.0373(13) 0.0613(14) -0.0084(11) 0.0076(13) -0.0178(12)

loop_
_atom_type_symbol
_atom_type_description
_atom_type_scat_dispersion_real
_atom_type_scat_dispersion_imag
_atom_type_scat_source
C C 0.0033 0.0016 'International Tables Vol C Tables 4.2.6.8 and 6.1.1.4'
H H 0.0000 0.0000 'International Tables Vol C Tables 4.2.6.8 and 6.1.1.4'
N N 0.0061 0.0033 'International Tables Vol C Tables 4.2.6.8 and 6.1.1.4'
O O 0.0106 0.0060 'International Tables Vol C Tables 4.2.6.8 and 6.1.1.4'

loop_
_geom_angle_atom_site_label_1
_geom_angle_atom_site_label_2
_geom_angle_atom_site_label_3
_geom_angle
N61 C61 C62 169.9(4)
C61 C62 H62A 109.5
C61 C62 H62B 109.5
H62A C62 H62B 109.5
C61 C62 H62C 109.5
H62A C62 H62C 109.5
H62B C62 H62C 109.5
C72A C71A N71A 154.9(7)
C71A C72A H72A 109.5
C71A C72A H72B 109.5
H72A C72A H72B 109.5
C71A C72A H72C 109.5
H72A C72A H72C 109.5
H72B C72A H72C 109.5
C72B C71B N71B 167.5(6)
C71B C72B H72D 109.5
C71B C72B H72E 109.5
H72D C72B H72E 109.5
C71B C72B H72F 109.5
H72D C72B H72F 109.5
H72E C72B H72F 109.5
C82 C81 N81 157.0(7)
C81 C82 H82A 109.5
C81 C82 H82B 109.5
H82A C82 H82B 109.5
C81 C82 H82C 109.5
H82A C82 H82C 109.5
H82B C82 H82C 109.5
C16_1 C11_1 C12_1 119.56(15)
C16_1 C11_1 C21_1 121.48(15)
C12_1 C11_1 C21_1 118.95(16)
C13_1 C12_1 C11_1 120.34(16)
C13_1 C12_1 H12A_1 119.8
C11_1 C12_1 H12A_1 119.8
C14_1 C13_1 C12_1 119.61(15)
C14_1 C13_1 C23_1 121.12(14)
C12_1 C13_1 C23_1 119.24(16)
C15_1 C14_1 C13_1 120.08(15)
C15_1 C14_1 H14A_1 120.0
C13_1 C14_1 H14A_1 120.0
C14_1 C15_1 C16_1 119.96(16)
C14_1 C15_1 C25_1 120.70(15)
C16_1 C15_1 C25_1 119.30(15)
C11_1 C16_1 C15_1 120.40(16)
C11_1 C16_1 H16A_1 119.8
C15_1 C16_1 H16A_1 119.8
N21_1 C21_1 C22_1 123.53(16)
N21_1 C21_1 C11_1 117.19(15)
C22_1 C21_1 C11_1 119.27(17)
C21_1 N21_1 O21_1 112.74(15)
N21_1 O21_1 H21_1 109.5
N22_1 C22_1 C21_1 179.0(2)
N23_1 C23_1 C24_1 121.44(15)
N23_1 C23_1 C13_1 120.81(16)
C24_1 C23_1 C13_1 117.73(14)
C23_1 N23_1 O23_1 112.87(15)
N23_1 O23_1 H23_1 109.5
N24_1 C24_1 C23_1 176.77(19)
N25_1 C25_1 C26_1 122.92(16)
N25_1 C25_1 C15_1 118.77(16)
C26_1 C25_1 C15_1 118.05(15)
C25_1 N25_1 O25_1 113.52(14)
N25_1 O25_1 H25_1 109.5
N26_1 C26_1 C25_1 176.8(2)
C36_1 N31_1 C32_1 117.75(17)
N31_1 C32_1 C33_1 122.43(18)
N31_1 C32_1 H32A_1 118.8
C33_1 C32_1 H32A_1 118.8
C32_1 C33_1 C34_1 120.71(17)
C32_1 C33_1 H33A_1 119.6
C34_1 C33_1 H33A_1 119.6
C35_1 C34_1 C33_1 116.35(18)
C35_1 C34_1 C37_1 122.00(17)
C33_1 C34_1 C37_1 121.58(17)
C36_1 C35_1 C34_1 119.54(17)
C36_1 C35_1 H35A_1 120.2
C34_1 C35_1 H35A_1 120.2
N31_1 C36_1 C35_1 123.20(17)
N31_1 C36_1 H36A_1 118.4
C35_1 C36_1 H36A_1 118.4
C34_1 C37_1 C37_2 112.24(16)
C34_1 C37_1 H37A_1 109.2
C37_2 C37_1 H37A_1 109.2
C34_1 C37_1 H37B_1 109.2
C37_2 C37_1 H37B_1 109.2
H37A_1 C37_1 H37B_1 107.9
C42A_1 N41A_1 C46A_1 116.5(2)
N41A_1 C42A_1 C43A_1 122.8(2)
N41A_1 C42A_1 H42A_1 118.6
C43A_1 C42A_1 H42A_1 118.6
C42A_1 C43A_1 C44A_1 120.5(2)
C42A_1 C43A_1 H43A_1 119.7
C44A_1 C43A_1 H43A_1 119.7
C45A_1 C44A_1 C43A_1 116.51(19)
C45A_1 C44A_1 C47A_1 122.8(2)
C43A_1 C44A_1 C47A_1 120.7(2)
C46A_1 C45A_1 C44A_1 120.1(2)
C46A_1 C45A_1 H45A_1 119.9
C44A_1 C45A_1 H45A_1 119.9
N41A_1 C46A_1 C45A_1 123.4(2)
N41A_1 C46A_1 H46A_1 118.3
C45A_1 C46A_1 H46A_1 118.3
C47A_2 C47A_1 C44A_1 113.08(19)
C47A_2 C47A_1 H47A_1 109.0
C44A_1 C47A_1 H47A_1 109.0
C47A_2 C47A_1 H47B_1 109.0
C44A_1 C47A_1 H47B_1 109.0
H47A_1 C47A_1 H47B_1 107.8
C42B_1 N41B_1 C46B_1 108.4(15)
N41B_1 C42B_1 C43B_1 122.8(15)
N41B_1 C42B_1 H42B_1 118.6
C43B_1 C42B_1 H42B_1 118.6
C44B_1 C43B_1 C42B_1 126.4(15)
C44B_1 C43B_1 H43B_1 116.8
C42B_1 C43B_1 H43B_1 116.8
C45B_1 C44B_1 C43B_1 112.2(12)
C45B_1 C44B_1 C47B_1 124.0(14)
C43B_1 C44B_1 C47B_1 123.7(14)
C44B_1 C45B_1 C46B_1 117.4(16)
C44B_1 C45B_1 H45B_1 121.3
C46B_1 C45B_1 H45B_1 121.3
N41B_1 C46B_1 C45B_1 128.0(18)
N41B_1 C46B_1 H46B_1 116.0
C45B_1 C46B_1 H46B_1 116.0
C47B_2 C47B_1 C44B_1 119.4(16)
C47B_2 C47B_1 H47C_1 107.5
C44B_1 C47B_1 H47C_1 107.5
C47B_2 C47B_1 H47D_1 107.5
C44B_1 C47B_1 H47D_1 107.5
H47C_1 C47B_1 H47D_1 107.0
C52A_1 N51A_1 C56A_1 118.3(3)
N51A_1 C52A_1 C53A_1 120.9(5)
N51A_1 C52A_1 H52A_1 119.6
C53A_1 C52A_1 H52A_1 119.6
C54A_1 C53A_1 C52A_1 120.0(4)
C54A_1 C53A_1 H53A_1 120.0
C52A_1 C53A_1 H53A_1 120.0
C55A_1 C54A_1 C53A_1 118.8(3)
C55A_1 C54A_1 C57A_1 121.6(3)
C53A_1 C54A_1 C57A_1 119.6(3)
C54A_1 C55A_1 C56A_1 119.1(3)
C54A_1 C55A_1 H55A_1 120.4
C56A_1 C55A_1 H55A_1 120.4
N51A_1 C56A_1 C55A_1 122.9(4)
N51A_1 C56A_1 H56A_1 118.6
C55A_1 C56A_1 H56A_1 118.6
C57A_2 C57A_1 C54A_1 111.7(2)
C57A_2 C57A_1 H57A_1 109.3
C54A_1 C57A_1 H57A_1 109.3
C57A_2 C57A_1 H57B_1 109.3
C54A_1 C57A_1 H57B_1 109.3
H57A_1 C57A_1 H57B_1 107.9
C52B_1 N51B_1 C56B_1 107.2(11)
N51B_1 C52B_1 C53B_1 132.4(16)
N51B_1 C52B_1 H52B_1 113.8
C53B_1 C52B_1 H52B_1 113.8
C54B_1 C53B_1 C52B_1 116.3(14)
C54B_1 C53B_1 H53B_1 121.8
C52B_1 C53B_1 H53B_1 121.8
C55B_1 C54B_1 C53B_1 114.8(9)
C55B_1 C54B_1 C57B_1 118.8(9)
C53B_1 C54B_1 C57B_1 126.3(9)
C54B_1 C55B_1 C56B_1 123.9(11)
C54B_1 C55B_1 H55B_1 118.0
C56B_1 C55B_1 H55B_1 118.0
N51B_1 C56B_1 C55B_1 124.9(13)
N51B_1 C56B_1 H56B_1 117.6
C55B_1 C56B_1 H56B_1 117.6
C57B_2 C57B_1 C54B_1 117.7(7)
C57B_2 C57B_1 H57C_1 107.9
C54B_1 C57B_1 H57C_1 107.9
C57B_2 C57B_1 H57D_1 107.9
C54B_1 C57B_1 H57D_1 107.9
H57C_1 C57B_1 H57D_1 107.2
C12_2 C11_2 C16_2 119.85(15)
C12_2 C11_2 C21_2 122.41(16)
C16_2 C11_2 C21_2 117.74(16)
C11_2 C12_2 C13_2 120.25(16)
C11_2 C12_2 H12A_2 119.9
C13_2 C12_2 H12A_2 119.9
C14_2 C13_2 C12_2 119.41(16)
C14_2 C13_2 C23_2 121.08(14)
C12_2 C13_2 C23_2 119.44(15)
C13_2 C14_2 C15_2 120.40(15)
C13_2 C14_2 H14A_2 119.8
C15_2 C14_2 H14A_2 119.8
C16_2 C15_2 C14_2 119.87(15)
C16_2 C15_2 C25_2 118.58(15)
C14_2 C15_2 C25_2 121.52(14)
C15_2 C16_2 C11_2 120.15(16)
C15_2 C16_2 H16A_2 119.9
C11_2 C16_2 H16A_2 119.9
N21_2 C21_2 C22_2 123.54(16)
N21_2 C21_2 C11_2 117.59(16)
C22_2 C21_2 C11_2 118.83(17)
C21_2 N21_2 O21_2 112.95(16)
N21_2 O21_2 H21_2 109.5
N22_2 C22_2 C21_2 178.7(2)
N23_2 C23_2 C24_2 122.30(16)
N23_2 C23_2 C13_2 118.89(15)
C24_2 C23_2 C13_2 118.61(15)
C23_2 N23_2 O23_2 112.72(14)
N23_2 O23_2 H23_2 109.5
N24_2 C24_2 C23_2 177.8(2)
N25_2 C25_2 C26_2 121.25(16)
N25_2 C25_2 C15_2 121.51(16)
C26_2 C25_2 C15_2 117.24(14)
C25_2 N25_2 O25_2 112.14(14)
N25_2 O25_2 H25_2 109.5
N26_2 C26_2 C25_2 176.09(19)
C36_2 N31_2 C32_2 116.55(17)
N31_2 C32_2 C33_2 123.03(17)
N31_2 C32_2 H32A_2 118.5
C33_2 C32_2 H32A_2 118.5
C32_2 C33_2 C34_2 119.93(18)
C32_2 C33_2 H33A_2 120.0
C34_2 C33_2 H33A_2 120.0
C35_2 C34_2 C33_2 116.81(18)
C35_2 C34_2 C37_2 120.07(16)
C33_2 C34_2 C37_2 123.02(17)
C36_2 C35_2 C34_2 119.81(17)
C36_2 C35_2 H35A_2 120.1
C34_2 C35_2 H35A_2 120.1
N31_2 C36_2 C35_2 123.87(19)
N31_2 C36_2 H36A_2 118.1
C35_2 C36_2 H36A_2 118.1
C34_2 C37_2 C37_1 112.71(16)
C34_2 C37_2 H37A_2 109.1
C37_1 C37_2 H37A_2 109.1
C34_2 C37_2 H37B_2 109.1
C37_1 C37_2 H37B_2 109.1
H37A_2 C37_2 H37B_2 107.8
C46A_2 N41A_2 C42A_2 117.9(3)
N41A_2 C42A_2 C43A_2 123.3(3)
N41A_2 C42A_2 H42A_2 118.4
C43A_2 C42A_2 H42A_2 118.4
C42A_2 C43A_2 C44A_2 119.2(2)
C42A_2 C43A_2 H43A_2 120.4
C44A_2 C43A_2 H43A_2 120.4
C43A_2 C44A_2 C45A_2 117.2(2)
C43A_2 C44A_2 C47A_2 119.0(2)
C45A_2 C44A_2 C47A_2 123.8(3)
C46A_2 C45A_2 C44A_2 119.2(3)
C46A_2 C45A_2 H45A_2 120.4
C44A_2 C45A_2 H45A_2 120.4
N41A_2 C46A_2 C45A_2 123.2(3)
N41A_2 C46A_2 H46A_2 118.4
C45A_2 C46A_2 H46A_2 118.4
C47A_1 C47A_2 C44A_2 118.3(2)
C47A_1 C47A_2 H47A_2 107.7
C44A_2 C47A_2 H47A_2 107.7
C47A_1 C47A_2 H47B_2 107.7
C44A_2 C47A_2 H47B_2 107.7
H47A_2 C47A_2 H47B_2 107.1
C42B_2 N41B_2 C46B_2 110.2(17)
N41B_2 C42B_2 C43B_2 122.1(17)
N41B_2 C42B_2 H42B_2 119.0
C43B_2 C42B_2 H42B_2 119.0
C44B_2 C43B_2 C42B_2 125.9(15)
C44B_2 C43B_2 H43B_2 117.1
C42B_2 C43B_2 H43B_2 117.1
C43B_2 C44B_2 C45B_2 111.1(12)
C43B_2 C44B_2 C47B_2 124.3(13)
C45B_2 C44B_2 C47B_2 124.0(14)
C46B_2 C45B_2 C44B_2 119.1(16)
C46B_2 C45B_2 H45B_2 120.5
C44B_2 C45B_2 H45B_2 120.5
N41B_2 C46B_2 C45B_2 129.3(18)
N41B_2 C46B_2 H46B_2 115.4
C45B_2 C46B_2 H46B_2 115.4
C47B_1 C47B_2 C44B_2 111.6(16)
C47B_1 C47B_2 H47C_2 109.3
C44B_2 C47B_2 H47C_2 109.3
C47B_1 C47B_2 H47D_2 109.3
C44B_2 C47B_2 H47D_2 109.3
H47C_2 C47B_2 H47D_2 108.0
C52A_2 N51A_2 C56A_2 117.4(3)
N51A_2 C52A_2 C53A_2 122.8(4)
N51A_2 C52A_2 H52A_2 118.6
C53A_2 C52A_2 H52A_2 118.6
C54A_2 C53A_2 C52A_2 118.3(3)
C54A_2 C53A_2 H53A_2 120.9
C52A_2 C53A_2 H53A_2 120.9
C55A_2 C54A_2 C53A_2 117.6(3)
C55A_2 C54A_2 C57A_2 122.3(3)
C53A_2 C54A_2 C57A_2 120.1(3)
C54A_2 C55A_2 C56A_2 119.6(3)
C54A_2 C55A_2 H55A_2 120.2
C56A_2 C55A_2 H55A_2 120.2
N51A_2 C56A_2 C55A_2 124.1(3)
N51A_2 C56A_2 H56A_2 117.9
C55A_2 C56A_2 H56A_2 117.9
C57A_1 C57A_2 C54A_2 114.8(2)
C57A_1 C57A_2 H57A_2 108.6
C54A_2 C57A_2 H57A_2 108.6
C57A_1 C57A_2 H57B_2 108.6
C54A_2 C57A_2 H57B_2 108.6
H57A_2 C57A_2 H57B_2 107.5
C52B_2 N51B_2 C56B_2 114.2(12)
N51B_2 C52B_2 C53B_2 128.1(13)
N51B_2 C52B_2 H52B_2 116.0
C53B_2 C52B_2 H52B_2 116.0
C54B_2 C53B_2 C52B_2 117.3(10)
C54B_2 C53B_2 H53B_2 121.3
C52B_2 C53B_2 H53B_2 121.3
C55B_2 C54B_2 C53B_2 114.5(8)
C55B_2 C54B_2 C57B_2 122.1(8)
C53B_2 C54B_2 C57B_2 123.4(7)
C54B_2 C55B_2 C56B_2 127.3(12)
C54B_2 C55B_2 H55B_2 116.3
C56B_2 C55B_2 H55B_2 116.3
N51B_2 C56B_2 C55B_2 117.0(11)
N51B_2 C56B_2 H56B_2 121.5
C55B_2 C56B_2 H56B_2 121.5
C57B_1 C57B_2 C54B_2 109.5(7)
C57B_1 C57B_2 H57C_2 109.8
C54B_2 C57B_2 H57C_2 109.8
C57B_1 C57B_2 H57D_2 109.8
C54B_2 C57B_2 H57D_2 109.8
H57C_2 C57B_2 H57D_2 108.2

loop_
_geom_bond_atom_site_label_1
_geom_bond_atom_site_label_2
_geom_bond_distance
N61 C61 1.298(3)
C61 C62 1.335(3)
C62 H62A 0.9800
C62 H62B 0.9800
C62 H62C 0.9800
N71A C71A 1.332(3)
C71A C72A 1.309(4)
C72A H72A 0.9800
C72A H72B 0.9800
C72A H72C 0.9800
N71B C71B 1.329(3)
C71B C72B 1.301(3)
C72B H72D 0.9800
C72B H72E 0.9800
C72B H72F 0.9800
N81 C81 1.329(3)
C81 C82 1.321(4)
C82 H82A 0.9800
C82 H82B 0.9800
C82 H82C 0.9800
C11_1 C16_1 1.380(2)
C11_1 C12_1 1.395(2)
C11_1 C21_1 1.475(2)
C12_1 C13_1 1.393(2)
C12_1 H12A_1 0.9500
C13_1 C14_1 1.389(2)
C13_1 C23_1 1.478(2)
C14_1 C15_1 1.388(2)
C14_1 H14A_1 0.9500
C15_1 C16_1 1.392(2)
C15_1 C25_1 1.468(2)
C16_1 H16A_1 0.9500
C21_1 N21_1 1.310(2)
C21_1 C22_1 1.444(3)
N21_1 O21_1 1.3532(17)
O21_1 H21_1 0.8400
C22_1 N22_1 1.140(2)
C23_1 N23_1 1.285(2)
C23_1 C24_1 1.436(3)
N23_1 O23_1 1.3540(18)
O23_1 H23_1 0.8400
C24_1 N24_1 1.144(2)
C25_1 N25_1 1.290(2)
C25_1 C26_1 1.448(3)
N25_1 O25_1 1.3649(19)
O25_1 H25_1 0.8400
C26_1 N26_1 1.138(2)
N31_1 C36_1 1.329(2)
N31_1 C32_1 1.341(2)
C32_1 C33_1 1.365(3)
C32_1 H32A_1 0.9500
C33_1 C34_1 1.395(3)
C33_1 H33A_1 0.9500
C34_1 C35_1 1.390(2)
C34_1 C37_1 1.483(3)
C35_1 C36_1 1.382(3)
C35_1 H35A_1 0.9500
C36_1 H36A_1 0.9500
C37_1 C37_2 1.532(2)
C37_1 H37A_1 0.9900
C37_1 H37B_1 0.9900
N41A_1 C42A_1 1.333(3)
N41A_1 C46A_1 1.350(3)
C42A_1 C43A_1 1.374(3)
C42A_1 H42A_1 0.9500
C43A_1 C44A_1 1.384(3)
C43A_1 H43A_1 0.9500
C44A_1 C45A_1 1.377(3)
C44A_1 C47A_1 1.499(3)
C45A_1 C46A_1 1.366(3)
C45A_1 H45A_1 0.9500
C46A_1 H46A_1 0.9500
C47A_1 C47A_2 1.445(4)
C47A_1 H47A_1 0.9900
C47A_1 H47B_1 0.9900
N41B_1 C42B_1 1.327(14)
N41B_1 C46B_1 1.356(14)
C42B_1 C43B_1 1.366(13)
C42B_1 H42B_1 0.9500
C43B_1 C44B_1 1.338(13)
C43B_1 H43B_1 0.9500
C44B_1 C45B_1 1.332(13)
C44B_1 C47B_1 1.506(13)
C45B_1 C46B_1 1.413(14)
C45B_1 H45B_1 0.9500
C46B_1 H46B_1 0.9500
C47B_1 C47B_2 1.36(3)
C47B_1 H47C_1 0.9900
C47B_1 H47D_1 0.9900
N51A_1 C52A_1 1.328(4)
N51A_1 C56A_1 1.346(4)
C52A_1 C53A_1 1.394(5)
C52A_1 H52A_1 0.9500
C53A_1 C54A_1 1.369(4)
C53A_1 H53A_1 0.9500
C54A_1 C55A_1 1.355(4)
C54A_1 C57A_1 1.546(4)
C55A_1 C56A_1 1.371(4)
C55A_1 H55A_1 0.9500
C56A_1 H56A_1 0.9500
C57A_1 C57A_2 1.491(4)
C57A_1 H57A_1 0.9900
C57A_1 H57B_1 0.9900
N51B_1 C52B_1 1.329(12)
N51B_1 C56B_1 1.372(13)
C52B_1 C53B_1 1.392(13)
C52B_1 H52B_1 0.9500
C53B_1 C54B_1 1.375(12)
C53B_1 H53B_1 0.9500
C54B_1 C55B_1 1.347(11)
C54B_1 C57B_1 1.530(9)
C55B_1 C56B_1 1.376(12)
C55B_1 H55B_1 0.9500
C56B_1 H56B_1 0.9500
C57B_1 C57B_2 1.489(13)
C57B_1 H57C_1 0.9900
C57B_1 H57D_1 0.9900
C11_2 C12_2 1.369(2)
C11_2 C16_2 1.396(2)
C11_2 C21_2 1.479(2)
C12_2 C13_2 1.415(2)
C12_2 H12A_2 0.9500
C13_2 C14_2 1.372(2)
C13_2 C23_2 1.477(2)
C14_2 C15_2 1.392(2)
C14_2 H14A_2 0.9500
C15_2 C16_2 1.384(2)
C15_2 C25_2 1.461(2)
C16_2 H16A_2 0.9500
C21_2 N21_2 1.317(2)
C21_2 C22_2 1.439(3)
N21_2 O21_2 1.3566(17)
O21_2 H21_2 0.8400
C22_2 N22_2 1.137(3)
C23_2 N23_2 1.284(2)
C23_2 C24_2 1.454(3)
N23_2 O23_2 1.3645(17)
O23_2 H23_2 0.8400
C24_2 N24_2 1.137(2)
C25_2 N25_2 1.289(2)
C25_2 C26_2 1.449(3)
N25_2 O25_2 1.3532(18)
O25_2 H25_2 0.8400
C26_2 N26_2 1.146(2)
N31_2 C36_2 1.336(2)
N31_2 C32_2 1.343(2)
C32_2 C33_2 1.359(3)
C32_2 H32A_2 0.9500
C33_2 C34_2 1.395(2)
C33_2 H33A_2 0.9500
C34_2 C35_2 1.376(3)
C34_2 C37_2 1.493(3)
C35_2 C36_2 1.359(3)
C35_2 H35A_2 0.9500
C36_2 H36A_2 0.9500
C37_2 H37A_2 0.9900
C37_2 H37B_2 0.9900
N41A_2 C46A_2 1.312(3)
N41A_2 C42A_2 1.322(3)
C42A_2 C43A_2 1.364(4)
C42A_2 H42A_2 0.9500
C43A_2 C44A_2 1.369(3)
C43A_2 H43A_2 0.9500
C44A_2 C45A_2 1.397(3)
C44A_2 C47A_2 1.512(3)
C45A_2 C46A_2 1.355(3)
C45A_2 H45A_2 0.9500
C46A_2 H46A_2 0.9500
C47A_2 H47A_2 0.9900
C47A_2 H47B_2 0.9900
N41B_2 C42B_2 1.326(14)
N41B_2 C46B_2 1.338(14)
C42B_2 C43B_2 1.378(13)
C42B_2 H42B_2 0.9500
C43B_2 C44B_2 1.358(13)
C43B_2 H43B_2 0.9500
C44B_2 C45B_2 1.370(13)
C44B_2 C47B_2 1.574(12)
C45B_2 C46B_2 1.359(14)
C45B_2 H45B_2 0.9500
C46B_2 H46B_2 0.9500
C47B_2 H47C_2 0.9900
C47B_2 H47D_2 0.9900
N51A_2 C52A_2 1.315(5)
N51A_2 C56A_2 1.320(4)
C52A_2 C53A_2 1.426(5)
C52A_2 H52A_2 0.9500
C53A_2 C54A_2 1.396(4)
C53A_2 H53A_2 0.9500
C54A_2 C55A_2 1.362(5)
C54A_2 C57A_2 1.516(3)
C55A_2 C56A_2 1.389(5)
C55A_2 H55A_2 0.9500
C56A_2 H56A_2 0.9500
C57A_2 H57A_2 0.9900
C57A_2 H57B_2 0.9900
N51B_2 C52B_2 1.337(13)
N51B_2 C56B_2 1.378(12)
C52B_2 C53B_2 1.422(11)
C52B_2 H52B_2 0.9500
C53B_2 C54B_2 1.361(9)
C53B_2 H53B_2 0.9500
C54B_2 C55B_2 1.349(11)
C54B_2 C57B_2 1.496(8)
C55B_2 C56B_2 1.417(12)
C55B_2 H55B_2 0.9500
C56B_2 H56B_2 0.9500
C57B_2 H57C_2 0.9900
C57B_2 H57D_2 0.9900

loop_
_geom_hbond_atom_site_label_D
_geom_hbond_atom_site_label_H
_geom_hbond_atom_site_label_A
_geom_hbond_distance_DH
_geom_hbond_distance_HA
_geom_hbond_distance_DA
_geom_hbond_angle_DHA
_geom_hbond_site_symmetry_A
O21_1 H21_1 N31_1 0.84 1.81 2.610(2) 157.9 .
O23_1 H23_1 N41A_1 0.84 1.84 2.673(2) 170.9 .
O23_1 H23_1 N41B_1 0.84 1.54 2.351(16) 160.3 .
O25_1 H25_1 N51A_1 0.84 1.90 2.710(3) 161.8 .
O25_1 H25_1 N51B_1 0.84 1.51 2.317(10) 159.1 .
O21_2 H21_2 N31_2 0.84 1.82 2.610(2) 157.0 1_656
O23_2 H23_2 N41A_2 0.84 1.83 2.628(4) 158.4 1_465
O23_2 H23_2 N41B_2 0.84 1.98 2.76(2) 154.5 1_465
O25_2 H25_2 N51A_2 0.84 1.78 2.603(4) 165.2 1_545
O25_2 H25_2 N51B_2 0.84 2.03 2.818(14) 156.2 1_545

loop_
_geom_torsion_atom_site_label_1
_geom_torsion_atom_site_label_2
_geom_torsion_atom_site_label_3
_geom_torsion_atom_site_label_4
_geom_torsion
C16_1 C11_1 C12_1 C13_1 -1.4(2)
C21_1 C11_1 C12_1 C13_1 178.10(14)
C11_1 C12_1 C13_1 C14_1 0.6(2)
C11_1 C12_1 C13_1 C23_1 178.75(13)
C12_1 C13_1 C14_1 C15_1 1.3(2)
C23_1 C13_1 C14_1 C15_1 -176.84(13)
C13_1 C14_1 C15_1 C16_1 -2.4(2)
C13_1 C14_1 C15_1 C25_1 175.10(14)
C12_1 C11_1 C16_1 C15_1 0.3(2)
C21_1 C11_1 C16_1 C15_1 -179.17(14)
C14_1 C15_1 C16_1 C11_1 1.6(2)
C25_1 C15_1 C16_1 C11_1 -175.93(14)
C16_1 C11_1 C21_1 N21_1 174.72(15)
C12_1 C11_1 C21_1 N21_1 -4.7(2)
C16_1 C11_1 C21_1 C22_1 -4.2(2)
C12_1 C11_1 C21_1 C22_1 176.38(15)
C22_1 C21_1 N21_1 O21_1 -1.7(2)
C11_1 C21_1 N21_1 O21_1 179.46(13)
C14_1 C13_1 C23_1 N23_1 -4.7(2)
C12_1 C13_1 C23_1 N23_1 177.12(15)
C14_1 C13_1 C23_1 C24_1 173.92(14)
C12_1 C13_1 C23_1 C24_1 -4.2(2)
C24_1 C23_1 N23_1 O23_1 -0.2(2)
C13_1 C23_1 N23_1 O23_1 178.45(12)
C14_1 C15_1 C25_1 N25_1 179.40(14)
C16_1 C15_1 C25_1 N25_1 -3.1(2)
C14_1 C15_1 C25_1 C26_1 -6.3(2)
C16_1 C15_1 C25_1 C26_1 171.20(14)
C26_1 C25_1 N25_1 O25_1 3.5(2)
C15_1 C25_1 N25_1 O25_1 177.47(13)
C36_1 N31_1 C32_1 C33_1 -1.1(3)
N31_1 C32_1 C33_1 C34_1 0.9(3)
C32_1 C33_1 C34_1 C35_1 0.1(3)
C32_1 C33_1 C34_1 C37_1 -176.98(18)
C33_1 C34_1 C35_1 C36_1 -0.8(3)
C37_1 C34_1 C35_1 C36_1 176.27(17)
C32_1 N31_1 C36_1 C35_1 0.4(3)
C34_1 C35_1 C36_1 N31_1 0.6(3)
C35_1 C34_1 C37_1 C37_2 -108.2(2)
C33_1 C34_1 C37_1 C37_2 68.7(2)
C46A_1 N41A_1 C42A_1 C43A_1 1.6(3)
N41A_1 C42A_1 C43A_1 C44A_1 -2.6(4)
C42A_1 C43A_1 C44A_1 C45A_1 2.9(3)
C42A_1 C43A_1 C44A_1 C47A_1 -178.5(2)
C43A_1 C44A_1 C45A_1 C46A_1 -2.5(4)
C47A_1 C44A_1 C45A_1 C46A_1 178.9(2)
C42A_1 N41A_1 C46A_1 C45A_1 -1.2(4)
C44A_1 C45A_1 C46A_1 N41A_1 1.8(4)
C45A_1 C44A_1 C47A_1 C47A_2 91.6(3)
C43A_1 C44A_1 C47A_1 C47A_2 -86.8(3)
C46B_1 N41B_1 C42B_1 C43B_1 -9(4)
N41B_1 C42B_1 C43B_1 C44B_1 19(4)
C42B_1 C43B_1 C44B_1 C45B_1 -5(4)
C42B_1 C43B_1 C44B_1 C47B_1 178(2)
C43B_1 C44B_1 C45B_1 C46B_1 -14(4)
C47B_1 C44B_1 C45B_1 C46B_1 163(3)
C42B_1 N41B_1 C46B_1 C45B_1 -11(5)
C44B_1 C45B_1 C46B_1 N41B_1 24(5)
C45B_1 C44B_1 C47B_1 C47B_2 -45(3)
C43B_1 C44B_1 C47B_1 C47B_2 132(3)
C56A_1 N51A_1 C52A_1 C53A_1 1.1(12)
N51A_1 C52A_1 C53A_1 C54A_1 -1.9(12)
C52A_1 C53A_1 C54A_1 C55A_1 1.1(7)
C52A_1 C53A_1 C54A_1 C57A_1 -178.4(6)
C53A_1 C54A_1 C55A_1 C56A_1 0.5(5)
C57A_1 C54A_1 C55A_1 C56A_1 -180.0(3)
C52A_1 N51A_1 C56A_1 C55A_1 0.6(9)
C54A_1 C55A_1 C56A_1 N51A_1 -1.4(6)
C55A_1 C54A_1 C57A_1 C57A_2 -85.9(3)
C53A_1 C54A_1 C57A_1 C57A_2 93.6(4)
C56B_1 N51B_1 C52B_1 C53B_1 -8(5)
N51B_1 C52B_1 C53B_1 C54B_1 6(5)
C52B_1 C53B_1 C54B_1 C55B_1 0(2)
C52B_1 C53B_1 C54B_1 C57B_1 177.3(19)
C53B_1 C54B_1 C55B_1 C56B_1 -2.3(18)
C57B_1 C54B_1 C55B_1 C56B_1 -179.7(12)
C52B_1 N51B_1 C56B_1 C55B_1 5(3)
C54B_1 C55B_1 C56B_1 N51B_1 0(3)
C55B_1 C54B_1 C57B_1 C57B_2 155.1(8)
C53B_1 C54B_1 C57B_1 C57B_2 -22.1(16)
C16_2 C11_2 C12_2 C13_2 0.5(2)
C21_2 C11_2 C12_2 C13_2 -179.76(14)
C11_2 C12_2 C13_2 C14_2 1.8(2)
C11_2 C12_2 C13_2 C23_2 -175.21(14)
C12_2 C13_2 C14_2 C15_2 -2.5(2)
C23_2 C13_2 C14_2 C15_2 174.44(13)
C13_2 C14_2 C15_2 C16_2 0.9(2)
C13_2 C14_2 C15_2 C25_2 -177.10(14)
C14_2 C15_2 C16_2 C11_2 1.4(2)
C25_2 C15_2 C16_2 C11_2 179.53(14)
C12_2 C11_2 C16_2 C15_2 -2.2(2)
C21_2 C11_2 C16_2 C15_2 178.11(14)
C12_2 C11_2 C21_2 N21_2 172.84(15)
C16_2 C11_2 C21_2 N21_2 -7.4(2)
C12_2 C11_2 C21_2 C22_2 -4.9(2)
C16_2 C11_2 C21_2 C22_2 174.79(15)
C22_2 C21_2 N21_2 O21_2 -2.8(2)
C11_2 C21_2 N21_2 O21_2 179.54(13)
C14_2 C13_2 C23_2 N23_2 -179.76(15)
C12_2 C13_2 C23_2 N23_2 -2.8(2)
C14_2 C13_2 C23_2 C24_2 -4.8(2)
C12_2 C13_2 C23_2 C24_2 172.22(14)
C24_2 C23_2 N23_2 O23_2 2.7(2)
C13_2 C23_2 N23_2 O23_2 177.45(12)
C16_2 C15_2 C25_2 N25_2 177.49(14)
C14_2 C15_2 C25_2 N25_2 -4.5(2)
C16_2 C15_2 C25_2 C26_2 -3.1(2)
C14_2 C15_2 C25_2 C26_2 174.98(14)
C26_2 C25_2 N25_2 O25_2 -0.3(2)
C15_2 C25_2 N25_2 O25_2 179.10(12)
C36_2 N31_2 C32_2 C33_2 0.5(3)
N31_2 C32_2 C33_2 C34_2 -0.1(3)
C32_2 C33_2 C34_2 C35_2 -0.5(3)
C32_2 C33_2 C34_2 C37_2 175.93(18)
C33_2 C34_2 C35_2 C36_2 0.7(3)
C37_2 C34_2 C35_2 C36_2 -175.82(18)
C32_2 N31_2 C36_2 C35_2 -0.3(3)
C34_2 C35_2 C36_2 N31_2 -0.3(3)
C35_2 C34_2 C37_2 C37_1 68.8(2)
C33_2 C34_2 C37_2 C37_1 -107.5(2)
C34_1 C37_1 C37_2 C34_2 -169.98(15)
C46A_2 N41A_2 C42A_2 C43A_2 0.2(7)
N41A_2 C42A_2 C43A_2 C44A_2 1.3(6)
C42A_2 C43A_2 C44A_2 C45A_2 -2.4(4)
C42A_2 C43A_2 C44A_2 C47A_2 177.1(3)
C43A_2 C44A_2 C45A_2 C46A_2 2.0(4)
C47A_2 C44A_2 C45A_2 C46A_2 -177.4(3)
C42A_2 N41A_2 C46A_2 C45A_2 -0.6(7)
C44A_2 C45A_2 C46A_2 N41A_2 -0.6(5)
C44A_1 C47A_1 C47A_2 C44A_2 -175.7(2)
C43A_2 C44A_2 C47A_2 C47A_1 146.8(3)
C45A_2 C44A_2 C47A_2 C47A_1 -33.8(4)
C46B_2 N41B_2 C42B_2 C43B_2 -5(5)
N41B_2 C42B_2 C43B_2 C44B_2 15(5)
C42B_2 C43B_2 C44B_2 C45B_2 -9(3)
C42B_2 C43B_2 C44B_2 C47B_2 180(2)
C43B_2 C44B_2 C45B_2 C46B_2 -5(3)
C47B_2 C44B_2 C45B_2 C46B_2 166(2)
C42B_2 N41B_2 C46B_2 C45B_2 -10(5)
C44B_2 C45B_2 C46B_2 N41B_2 16(5)
C44B_1 C47B_1 C47B_2 C44B_2 176.1(17)
C43B_2 C44B_2 C47B_2 C47B_1 -84(3)
C45B_2 C44B_2 C47B_2 C47B_1 105(3)
C56A_2 N51A_2 C52A_2 C53A_2 2.8(6)
N51A_2 C52A_2 C53A_2 C54A_2 -5.0(6)
C52A_2 C53A_2 C54A_2 C55A_2 4.5(5)
C52A_2 C53A_2 C54A_2 C57A_2 -176.0(3)
C53A_2 C54A_2 C55A_2 C56A_2 -2.2(6)
C57A_2 C54A_2 C55A_2 C56A_2 178.3(3)
C52A_2 N51A_2 C56A_2 C55A_2 -0.2(6)
C54A_2 C55A_2 C56A_2 N51A_2 0.0(6)
C54A_1 C57A_1 C57A_2 C54A_2 -179.9(2)
C55A_2 C54A_2 C57A_2 C57A_1 123.9(4)
C53A_2 C54A_2 C57A_2 C57A_1 -55.6(4)
C56B_2 N51B_2 C52B_2 C53B_2 -4(3)
N51B_2 C52B_2 C53B_2 C54B_2 7(3)
C52B_2 C53B_2 C54B_2 C55B_2 0.6(19)
C52B_2 C53B_2 C54B_2 C57B_2 -178.2(11)
C53B_2 C54B_2 C55B_2 C56B_2 -12(3)
C57B_2 C54B_2 C55B_2 C56B_2 167.0(15)
C52B_2 N51B_2 C56B_2 C55B_2 -6(2)
C54B_2 C55B_2 C56B_2 N51B_2 15(3)
C54B_1 C57B_1 C57B_2 C54B_2 179.9(7)
C55B_2 C54B_2 C57B_2 C57B_1 -95.1(15)
C53B_2 C54B_2 C57B_2 C57B_1 83.6(11)
